data_4348935
loop_
_publ_author_name
'Boron, 3rd, Thaddeus T'
'Lutter, Jacob C.'
'Daly, Connor I.'
'Chow, Chun Y.'
'Davis, Andrew H.'
'Nimthong-Rold\'an, Arunpatcha'
'Zeller, Matthias'
'Kampf, Jeff W.'
'Zaleski, Curtis M.'
'Pecoraro, Vincent L.'

_publ_section_title
;
 The Nature of the Bridging Anion Controls the Single-Molecule Magnetic
 Properties of DyX<sub>4</sub>M 12-Metallacrown-4 Complexes.
;
_journal_issue 20
_journal_name_full 'Inorganic chemistry'
_journal_page_first 10597
_journal_page_last 10607
_journal_paper_doi 10.1021/acs.inorgchem.6b01832
_journal_volume 55
_journal_year 2016
_chemical_formula_moiety 'C56 H44 Dy Mn4 N4 Na O24, 4(C3 H7 N O), H2 O'
_chemical_formula_sum 'C68 H66 Dy Mn4 N8 Na O29'
_chemical_formula_weight 1864.53
_space_group_crystal_system monoclinic
_space_group_IT_number 7
_space_group_name_Hall 'P -2yac'
_space_group_name_H-M_alt 'P 1 n 1'
_atom_sites_solution_hydrogens mixed
_audit_creation_method SHELXL-2014/6
_cell_angle_alpha 90
_cell_angle_beta 95.9290(10)
_cell_angle_gamma 90
_cell_formula_units_Z 2
_cell_length_a 14.16570(10)
_cell_length_b 16.57180(10)
_cell_length_c 16.70750(10)
_cell_measurement_reflns_used 44773
_cell_measurement_temperature 85(2)
_cell_measurement_theta_max 72.8110
_cell_measurement_theta_min 2.6400
_cell_volume 3901.12(4)
_computing_cell_refinement 'CrysAlisPro 1.171.38.41 (Rigaku OD, 2015)'
_computing_data_collection 'CrystalClear-SM Expert 2.0 r16 (Rigaku, 2014)'
_computing_data_reduction 'CrysAlisPro 1.171.38.41 (Rigaku OD, 2015)'
_computing_molecular_graphics 'Bruker SHELXTL'
_computing_publication_material 'Bruker SHELXTL'
_computing_structure_refinement 'SHELXL-2014/6 (Sheldrick, 2014)'
_computing_structure_solution 'SHELXT (Sheldrick, 2014)'
_diffrn_ambient_temperature 85(2)
_diffrn_measured_fraction_theta_full 1.000
_diffrn_measured_fraction_theta_max 0.987
_diffrn_measurement_device_type 'Rigaku Saturn 944+ CCD'
_diffrn_measurement_method '\w scans'
_diffrn_radiation_type CuK\a
_diffrn_radiation_wavelength 1.54184
_diffrn_reflns_av_R_equivalents 0.0372
_diffrn_reflns_av_unetI/netI 0.0218
_diffrn_reflns_Laue_measured_fraction_full 1.000
_diffrn_reflns_Laue_measured_fraction_max 0.987
_diffrn_reflns_limit_h_max 17
_diffrn_reflns_limit_h_min -17
_diffrn_reflns_limit_k_max 19
_diffrn_reflns_limit_k_min -20
_diffrn_reflns_limit_l_max 20
_diffrn_reflns_limit_l_min -20
_diffrn_reflns_number 87026
_diffrn_reflns_point_group_measured_fraction_full 0.990
_diffrn_reflns_point_group_measured_fraction_max 0.967
_diffrn_reflns_theta_full 67.684
_diffrn_reflns_theta_max 73.370
_diffrn_reflns_theta_min 2.666
_diffrn_source 'micro-focus rotating anode'
_exptl_absorpt_coefficient_mu 10.951
_exptl_absorpt_correction_T_max 1.00000
_exptl_absorpt_correction_T_min 0.70787
_exptl_absorpt_correction_type multi-scan
_exptl_absorpt_process_details
; 
CrysAlisPro 1.171.38.41 (Rigaku Oxford Diffraction, 2015) 
Empirical absorption correction using spherical harmonics, 
 implemented in SCALE3 ABSPACK scaling algorithm. 
;
_exptl_crystal_colour green
_exptl_crystal_density_diffrn 1.587
_exptl_crystal_description block
_exptl_crystal_F_000 1878
_exptl_crystal_size_max 0.12
_exptl_crystal_size_mid 0.09
_exptl_crystal_size_min 0.07
_refine_diff_density_max 1.690
_refine_diff_density_min -1.444
_refine_diff_density_rms 0.076
_refine_ls_abs_structure_details
; 
 Flack x determined using 6775 quotients [(I+)-(I-)]/[(I+)+(I-)] 
 (Parsons, Flack and Wagner, Acta Cryst. B69 (2013) 249-259). 
;
_refine_ls_abs_structure_Flack -0.0125(14)
_refine_ls_extinction_method none
_refine_ls_goodness_of_fit_ref 1.006
_refine_ls_hydrogen_treatment mixed
_refine_ls_matrix_type full
_refine_ls_number_parameters 1214
_refine_ls_number_reflns 15186
_refine_ls_number_restraints 487
_refine_ls_restrained_S_all 1.009
_refine_ls_R_factor_all 0.0389
_refine_ls_R_factor_gt 0.0372
_refine_ls_shift/su_max 0.004
_refine_ls_shift/su_mean 0.000
_refine_ls_structure_factor_coef Fsqd
_refine_ls_weighting_details 'w=1/[\s^2^(Fo^2^)+(0.0611P)^2^+5.4182P] where P=(Fo^2^+2Fc^2^)/3'
_refine_ls_weighting_scheme calc
_refine_ls_wR_factor_gt 0.0974
_refine_ls_wR_factor_ref 0.0993
_reflns_Friedel_coverage 0.958
_reflns_Friedel_fraction_full 0.981
_reflns_Friedel_fraction_max 0.948
_reflns_number_gt 14627
_reflns_number_total 15186
_reflns_threshold_expression 'I > 2\s(I)'
_cod_data_source_file ic6b01832_si_002.cif
_cod_data_source_block tb2131
_cod_original_sg_symbol_H-M 'P n'
_cod_database_code 4348935
_shelx_space_group_comment
; 
The symmetry employed for this shelxl refinement is uniquely defined 
by the following loop, which should always be used as a source of 
symmetry information in preference to the above space-group names. 
They are only intended as comments. 
;
_shelxl_version_number 2014/6

loop_
_space_group_symop_operation_xyz
'x, y, z'
'x+1/2, -y, z+1/2'

loop_
_atom_site_label
_atom_site_type_symbol
_atom_site_fract_x
_atom_site_fract_y
_atom_site_fract_z
_atom_site_U_iso_or_equiv
_atom_site_adp_type
_atom_site_occupancy
_atom_site_site_symmetry_order
_atom_site_calc_flag
_atom_site_refinement_flags_posn
_atom_site_refinement_flags_adp
_atom_site_refinement_flags_occupancy
_atom_site_disorder_assembly
_atom_site_disorder_group
Dy1 Dy 0.91674(4) 0.24662(2) 0.68518(3) 0.02844(9) Uani 1 1 d D . . . .
Na1 Na 0.67252(19) 0.21739(15) 0.69703(15) 0.0376(6) Uani 1 1 d . . . . .
Mn1 Mn 0.81048(7) 0.29807(5) 0.87769(5) 0.02293(18) Uani 1 1 d . . . . .
Mn2 Mn 0.83243(8) 0.04835(5) 0.75818(5) 0.0279(2) Uani 1 1 d . . . . .
Mn3 Mn 0.7800(3) 0.1643(2) 0.5081(2) 0.0366(8) Uani 0.5 1 d D . P A 1
Mn3A Mn 0.7358(2) 0.1640(2) 0.5114(2) 0.0294(7) Uani 0.5 1 d D . P A 2
Mn4 Mn 0.74057(8) 0.41331(5) 0.62798(5) 0.0285(2) Uani 1 1 d . . . . .
C1 C 0.8054(4) 0.2073(4) 1.0251(3) 0.0293(12) Uani 1 1 d . . . . .
C2 C 0.8066(5) 0.2113(5) 1.1094(4) 0.0400(15) Uani 1 1 d . . . . .
H2 H 0.8029 0.2623 1.1347 0.048 Uiso 1 1 calc R U . . .
C3 C 0.8132(6) 0.1424(5) 1.1557(4) 0.0446(17) Uani 1 1 d . . . . .
H3 H 0.8140 0.1465 1.2124 0.054 Uiso 1 1 calc R U . . .
C4 C 0.8185(5) 0.0670(5) 1.1203(4) 0.0446(17) Uani 1 1 d . . . . .
H4 H 0.8217 0.0198 1.1527 0.054 Uiso 1 1 calc R U . . .
C5 C 0.8192(5) 0.0609(4) 1.0376(3) 0.0343(13) Uani 1 1 d . . . . .
H5 H 0.8229 0.0092 1.0134 0.041 Uiso 1 1 calc R U . . .
C6 C 0.8146(4) 0.1305(4) 0.9892(3) 0.0283(12) Uani 1 1 d . . . . .
C7 C 0.8215(4) 0.1200(4) 0.9031(3) 0.0258(11) Uani 1 1 d . . . . .
C8 C 0.8118(5) -0.1029(4) 0.6729(4) 0.0296(12) Uani 1 1 d . . . . .
C9 C 0.8212(5) -0.1869(4) 0.6793(4) 0.0327(13) Uani 1 1 d . . . . .
H9 H 0.8304 -0.2112 0.7310 0.039 Uiso 1 1 calc R U . . .
C10 C 0.8172(5) -0.2346(4) 0.6117(4) 0.0338(13) Uani 1 1 d . . . . .
H10 H 0.8232 -0.2915 0.6175 0.041 Uiso 1 1 calc R U . . .
C11 C 0.8043(5) -0.2011(4) 0.5342(4) 0.0343(13) Uani 1 1 d . . . . .
H11 H 0.8018 -0.2345 0.4878 0.041 Uiso 1 1 calc R U . . .
C12 C 0.7954(5) -0.1192(4) 0.5270(4) 0.0351(14) Uani 1 1 d . . . . .
H12 H 0.7864 -0.0958 0.4749 0.042 Uiso 1 1 calc R U . . .
C13 C 0.7993(5) -0.0687(3) 0.5955(4) 0.0337(13) Uani 1 1 d . . . . .
C14 C 0.7903(7) 0.0183(4) 0.5822(4) 0.0442(18) Uani 1 1 d . . . . .
C15 C 0.6815(9) 0.2456(4) 0.3648(5) 0.065(3) Uani 1 1 d . . . . .
C16 C 0.6566(8) 0.2375(5) 0.2821(4) 0.055(2) Uani 1 1 d . . . . .
H16 H 0.6452 0.1852 0.2597 0.066 Uiso 1 1 calc R U . . .
C17 C 0.6483(5) 0.3040(4) 0.2324(4) 0.0407(16) Uani 1 1 d . . . . .
H17 H 0.6343 0.2970 0.1760 0.049 Uiso 1 1 calc R U . . .
C18 C 0.6601(5) 0.3812(4) 0.2640(3) 0.0333(13) Uani 1 1 d . . . . .
H18 H 0.6533 0.4271 0.2298 0.040 Uiso 1 1 calc R U . . .
C19 C 0.6820(4) 0.3904(4) 0.3464(3) 0.0301(12) Uani 1 1 d . . . . .
H19 H 0.6898 0.4430 0.3686 0.036 Uiso 1 1 calc R U . . .
C20 C 0.6928(6) 0.3233(4) 0.3970(4) 0.0414(17) Uani 1 1 d . . . . .
C21 C 0.7159(6) 0.3387(4) 0.4838(4) 0.0434(18) Uani 1 1 d . . . . .
C22 C 0.6836(4) 0.5526(4) 0.7156(4) 0.0300(12) Uani 1 1 d . . . . .
C23 C 0.6520(5) 0.6319(4) 0.7102(4) 0.0395(15) Uani 1 1 d . . . . .
H23 H 0.6323 0.6542 0.6588 0.047 Uiso 1 1 calc R U . . .
C24 C 0.6485(6) 0.6790(4) 0.7777(5) 0.0491(19) Uani 1 1 d . . . . .
H24 H 0.6267 0.7331 0.7724 0.059 Uiso 1 1 calc R U . . .
C25 C 0.6770(6) 0.6475(4) 0.8538(5) 0.0480(19) Uani 1 1 d . . . . .
H25 H 0.6740 0.6797 0.9005 0.058 Uiso 1 1 calc R U . . .
C26 C 0.7095(5) 0.5691(4) 0.8605(4) 0.0371(14) Uani 1 1 d . . . . .
H26 H 0.7293 0.5479 0.9124 0.045 Uiso 1 1 calc R U . . .
C27 C 0.7139(4) 0.5202(4) 0.7927(4) 0.0298(12) Uani 1 1 d . . . . .
C28 C 0.7509(4) 0.4386(3) 0.8046(3) 0.0254(11) Uani 1 1 d . . . . .
C29 C 1.0219(4) 0.3144(4) 0.8620(3) 0.0294(12) Uani 1 1 d . . . . .
C30 C 1.1198(5) 0.3449(4) 0.8834(4) 0.0307(13) Uani 1 1 d . . . . .
C31 C 1.1458(5) 0.3802(4) 0.9586(4) 0.0308(12) Uani 1 1 d . . . . .
H31 H 1.1001 0.3861 0.9960 0.037 Uiso 1 1 calc R U . . .
C32 C 1.2390(4) 0.4068(4) 0.9786(4) 0.0324(13) Uani 1 1 d . . . . .
H32 H 1.2571 0.4301 1.0298 0.039 Uiso 1 1 calc R U . . .
C33 C 1.3048(5) 0.3990(4) 0.9230(4) 0.0389(15) Uani 1 1 d . . . . .
H33 H 1.3680 0.4175 0.9361 0.047 Uiso 1 1 calc R U . . .
C34 C 1.2792(5) 0.3648(5) 0.8495(5) 0.0478(17) Uani 1 1 d . . . . .
H34 H 1.3251 0.3593 0.8122 0.057 Uiso 1 1 calc R U . . .
C35 C 1.1879(5) 0.3382(5) 0.8288(4) 0.0411(16) Uani 1 1 d . . . . .
H35 H 1.1710 0.3153 0.7772 0.049 Uiso 1 1 calc R U . . .
C36 C 1.0427(5) 0.0814(4) 0.7436(4) 0.0325(14) Uani 1 1 d . . . . .
C37 C 1.1475(5) 0.0727(4) 0.7649(4) 0.0338(13) Uani 1 1 d . . . . .
C38 C 1.1851(5) 0.0059(4) 0.8077(4) 0.0371(14) Uani 1 1 d . . . . .
H38 H 1.1442 -0.0355 0.8231 0.044 Uiso 1 1 calc R U . . .
C39 C 1.2831(5) -0.0002(4) 0.8280(4) 0.0409(16) Uani 1 1 d . . . . .
H39 H 1.3089 -0.0456 0.8573 0.049 Uiso 1 1 calc R U . . .
C40 C 1.3419(6) 0.0600(5) 0.8054(4) 0.0443(16) Uani 1 1 d . . . . .
H40 H 1.4084 0.0560 0.8200 0.053 Uiso 1 1 calc R U . . .
C41 C 1.3060(6) 0.1261(5) 0.7616(6) 0.056(2) Uani 1 1 d . . . . .
H41 H 1.3472 0.1670 0.7457 0.067 Uiso 1 1 calc R U . . .
C42 C 1.2075(6) 0.1318(5) 0.7412(5) 0.0489(18) Uani 1 1 d . . . . .
H42 H 1.1819 0.1766 0.7107 0.059 Uiso 1 1 calc R U . . .
C43 C 0.9895(17) 0.2002(10) 0.5071(10) 0.045(3) Uani 0.5 1 d D U P A 1
C44 C 1.0828(18) 0.1867(14) 0.4752(11) 0.047(3) Uani 0.5 1 d D U P A 1
C45 C 1.0840(13) 0.1478(8) 0.3994(8) 0.042(3) Uani 0.5 1 d D U P A 1
H45 H 1.0253 0.1361 0.3688 0.051 Uiso 0.5 1 calc R U P A 1
C46 C 1.1625(19) 0.1275(17) 0.3704(14) 0.050(4) Uani 0.5 1 d D U P A 1
H46 H 1.1625 0.1018 0.3196 0.060 Uiso 0.5 1 calc R U P A 1
C47 C 1.2530(14) 0.1469(9) 0.4217(10) 0.049(3) Uani 0.5 1 d D U P A 1
H47 H 1.3125 0.1344 0.4033 0.059 Uiso 0.5 1 calc R U P A 1
C48 C 1.2492(14) 0.1832(10) 0.4958(10) 0.056(3) Uani 0.5 1 d D U P A 1
H48 H 1.3063 0.1950 0.5286 0.067 Uiso 0.5 1 calc R U P A 1
C49 C 1.1617(14) 0.2025(10) 0.5226(9) 0.049(3) Uani 0.5 1 d D U P A 1
H49 H 1.1587 0.2266 0.5738 0.059 Uiso 0.5 1 calc R U P A 1
C43A C 0.9427(17) 0.1929(10) 0.4910(10) 0.036(3) Uani 0.5 1 d D U P A 2
C44A C 1.0277(17) 0.1701(10) 0.4524(10) 0.053(3) Uani 0.5 1 d D U P A 2
C45A C 1.0181(17) 0.1370(10) 0.3716(10) 0.061(4) Uani 0.5 1 d D U P A 2
H45A H 0.9568 0.1321 0.3431 0.073 Uiso 0.5 1 calc R U P A 2
C46A C 1.092(2) 0.1141(12) 0.3376(13) 0.079(5) Uani 0.5 1 d D U P A 2
H46A H 1.0844 0.0922 0.2848 0.095 Uiso 0.5 1 calc R U P A 2
C47A C 1.191(2) 0.123(2) 0.3827(17) 0.076(7) Uani 0.5 1 d D U P A 2
H47A H 1.2468 0.1104 0.3587 0.091 Uiso 0.5 1 calc R U P A 2
C48A C 1.192(2) 0.1493(16) 0.4601(14) 0.093(7) Uani 0.5 1 d D U P A 2
H48A H 1.2511 0.1508 0.4925 0.112 Uiso 0.5 1 calc R U P A 2
C49A C 1.1113(17) 0.1744(16) 0.4940(14) 0.058(5) Uani 0.5 1 d D U P A 2
H49A H 1.1168 0.1947 0.5474 0.069 Uiso 0.5 1 calc R U P A 2
C50 C 0.9545(5) 0.4381(3) 0.6285(3) 0.0292(12) Uani 1 1 d . . . . .
C51 C 1.0418(5) 0.4773(4) 0.6028(3) 0.0334(14) Uani 1 1 d . . . . .
C52 C 1.0392(6) 0.5561(4) 0.5715(4) 0.0444(18) Uani 1 1 d . . . . .
H52 H 0.9818 0.5861 0.5669 0.053 Uiso 1 1 calc R U . . .
C53 C 1.1229(7) 0.5900(5) 0.5471(4) 0.054(2) Uani 1 1 d . . . . .
H53 H 1.1213 0.6428 0.5248 0.065 Uiso 1 1 calc R U . . .
C54 C 1.2060(7) 0.5480(5) 0.5550(4) 0.052(2) Uani 1 1 d . . . . .
H54 H 1.2622 0.5721 0.5396 0.063 Uiso 1 1 calc R U . . .
C55 C 1.2088(6) 0.4706(5) 0.5853(4) 0.0493(19) Uani 1 1 d . . . . .
H55A H 1.2667 0.4411 0.5899 0.059 Uiso 1 1 calc R U . . .
C56 C 1.1279(5) 0.4357(4) 0.6090(4) 0.0371(15) Uani 1 1 d . . . . .
H56A H 1.1308 0.3824 0.6300 0.045 Uiso 1 1 calc R U . . .
C62 C 0.5813(5) 0.0689(4) 0.9476(4) 0.0370(14) Uani 1 1 d . . . . .
H62A H 0.5906 0.0128 0.9400 0.044 Uiso 1 1 calc R U . . .
C63 C 0.5505(6) 0.1775(6) 1.0345(6) 0.069(3) Uani 1 1 d . . . . .
H63A H 0.5370 0.1850 1.0904 0.103 Uiso 1 1 calc R U . . .
H63B H 0.6088 0.2065 1.0256 0.103 Uiso 1 1 calc R U . . .
H63C H 0.4975 0.1986 0.9981 0.103 Uiso 1 1 calc R U . . .
C64 C 0.5603(7) 0.0348(8) 1.0847(5) 0.076(3) Uani 1 1 d . . . . .
H64A H 0.5453 0.0633 1.1332 0.115 Uiso 1 1 calc R U . . .
H64B H 0.5117 -0.0061 1.0700 0.115 Uiso 1 1 calc R U . . .
H64C H 0.6224 0.0087 1.0951 0.115 Uiso 1 1 calc R U . . .
C65 C 0.5143(5) 0.4548(5) 0.8375(4) 0.0401(15) Uani 1 1 d . . . . .
H65A H 0.5464 0.4523 0.8903 0.048 Uiso 1 1 calc R U . . .
C66 C 0.4494(6) 0.5816(6) 0.8786(6) 0.059(2) Uani 1 1 d . . . . .
H66A H 0.4092 0.6249 0.8541 0.089 Uiso 1 1 calc R U . . .
H66B H 0.4191 0.5576 0.9231 0.089 Uiso 1 1 calc R U . . .
H66C H 0.5114 0.6037 0.8992 0.089 Uiso 1 1 calc R U . . .
C67 C 0.4134(6) 0.5299(6) 0.7385(5) 0.056(2) Uani 1 1 d . . . . .
H67A H 0.3788 0.5812 0.7356 0.084 Uiso 1 1 calc R U . . .
H67B H 0.4599 0.5300 0.6989 0.084 Uiso 1 1 calc R U . . .
H67C H 0.3687 0.4853 0.7269 0.084 Uiso 1 1 calc R U . . .
N1 N 0.8303(4) 0.1836(3) 0.8574(3) 0.0255(10) Uani 1 1 d . . . . .
N2 N 0.8177(4) 0.0676(3) 0.6418(3) 0.0330(12) Uani 1 1 d . . . . .
N3 N 0.7544(6) 0.2807(3) 0.5288(3) 0.0471(17) Uani 1 1 d . . . . .
N4 N 0.7720(3) 0.3952(3) 0.7433(3) 0.0245(10) Uani 1 1 d . . . . .
N5 N 0.5627(4) 0.0923(4) 1.0189(3) 0.0428(14) Uani 1 1 d . . . . .
N6 N 0.4622(4) 0.5199(4) 0.8185(4) 0.0431(13) Uani 1 1 d . . . . .
O1 O 0.7952(3) 0.2760(3) 0.9838(2) 0.0318(9) Uani 1 1 d . . . . .
O2 O 0.8241(3) 0.0477(2) 0.8733(2) 0.0288(9) Uani 1 1 d . . . . .
O3 O 0.8378(3) 0.1624(2) 0.7763(2) 0.0259(8) Uani 1 1 d . . . . .
O4 O 0.8128(4) -0.0605(3) 0.7411(2) 0.0370(10) Uani 1 1 d . . . . .
O5 O 0.7586(6) 0.0466(3) 0.5124(3) 0.072(2) Uani 1 1 d . . . . .
O6 O 0.8082(4) 0.1501(2) 0.6196(2) 0.0412(12) Uani 1 1 d . . . . .
O7 O 0.7216(14) 0.1761(8) 0.4037(7) 0.060(4) Uani 0.5 1 d D . P A 1
O7A O 0.6665(9) 0.1810(7) 0.4125(6) 0.036(3) Uani 0.5 1 d D . P A 2
O8 O 0.7033(4) 0.4090(2) 0.5129(2) 0.0351(10) Uani 1 1 d . . . . .
O9 O 0.7786(4) 0.3046(2) 0.6098(2) 0.0343(10) Uani 1 1 d . . . . .
O10 O 0.6832(3) 0.5103(3) 0.6474(3) 0.0351(10) Uani 1 1 d . . . . .
O11 O 0.7661(3) 0.4089(2) 0.8773(2) 0.0274(8) Uani 1 1 d . . . . .
O12 O 0.8079(3) 0.3182(2) 0.7648(2) 0.0248(8) Uani 1 1 d . . . . .
O13 O 0.9577(3) 0.3338(3) 0.9045(2) 0.0317(9) Uani 1 1 d . . . . .
O14 O 1.0094(3) 0.2679(3) 0.8017(3) 0.0307(9) Uani 1 1 d . . . . .
O15 O 0.9871(3) 0.0342(3) 0.7749(3) 0.0326(9) Uani 1 1 d . . . . .
O16 O 1.0143(3) 0.1368(3) 0.6945(3) 0.0355(10) Uani 1 1 d . . . . .
O17 O 0.9191(13) 0.1668(9) 0.4683(9) 0.049(3) Uani 0.5 1 d D U P A 1
O18 O 0.9857(12) 0.2456(11) 0.5671(8) 0.035(4) Uani 0.5 1 d D U P A 1
O17A O 0.8662(11) 0.1659(8) 0.4580(7) 0.043(3) Uani 0.5 1 d D U P A 2
O18A O 0.9511(11) 0.2352(12) 0.5554(8) 0.031(3) Uani 0.5 1 d D U P A 2
O19 O 0.8755(3) 0.4699(3) 0.6081(3) 0.0342(10) Uani 1 1 d . . . . .
O20 O 0.9675(3) 0.3745(3) 0.6696(3) 0.0334(9) Uani 1 1 d . . . . .
O21 O 0.6400(3) 0.2627(3) 0.8303(3) 0.0362(10) Uani 1 1 d D . . . .
H21A H 0.621(6) 0.218(3) 0.855(4) 0.043 Uiso 1 1 d D U . . .
H21B H 0.589(4) 0.295(4) 0.824(5) 0.043 Uiso 1 1 d D U . . .
O22 O 0.6609(3) 0.0796(3) 0.7464(3) 0.0337(10) Uani 1 1 d D . . . .
H22A H 0.617(4) 0.052(4) 0.716(4) 0.040 Uiso 1 1 d D U . . .
H22B H 0.633(5) 0.079(5) 0.792(3) 0.040 Uiso 1 1 d D U . . .
O23 O 0.6091(6) 0.1635(4) 0.5688(4) 0.085(3) Uani 1 1 d D . . . .
H23A H 0.582(6) 0.153(7) 0.519(2) 0.102 Uiso 1 1 d D U . . .
H23B H 0.576(5) 0.126(3) 0.594(4) 0.102 Uiso 1 1 d D U . . .
O24 O 0.5918(4) 0.3423(3) 0.6491(3) 0.0436(12) Uani 1 1 d D . . . .
H24A H 0.553(5) 0.336(5) 0.604(3) 0.052 Uiso 1 1 d D U . . .
H24B H 0.561(6) 0.375(4) 0.680(4) 0.052 Uiso 1 1 d D U . . .
O40 O 0.5879(3) 0.1141(3) 0.8883(3) 0.0368(10) Uani 1 1 d . . . . .
O41 O 0.5246(3) 0.3970(3) 0.7921(3) 0.0444(11) Uani 1 1 d . . . . .
O42 O 0.4895(13) 0.3354(12) 0.4951(10) 0.104(6) Uani 0.5 1 d D U P B 1
C68 C 0.4872(18) 0.4033(13) 0.4551(9) 0.083(6) Uani 0.5 1 d D U P B 1
H68 H 0.5019 0.4519 0.4838 0.100 Uiso 0.5 1 calc R U P B 1
N7 N 0.4656(11) 0.4068(8) 0.3779(8) 0.061(3) Uani 0.5 1 d D U P B 1
C69 C 0.4714(13) 0.4837(9) 0.3360(10) 0.059(4) Uani 0.5 1 d D U P B 1
H69A H 0.4528 0.4759 0.2784 0.089 Uiso 0.5 1 calc R U P B 1
H69B H 0.4286 0.5227 0.3575 0.089 Uiso 0.5 1 calc R U P B 1
H69C H 0.5366 0.5040 0.3440 0.089 Uiso 0.5 1 calc R U P B 1
C70 C 0.4394(18) 0.3359(11) 0.3314(12) 0.066(6) Uani 0.5 1 d D U P B 1
H70A H 0.4257 0.3507 0.2746 0.099 Uiso 0.5 1 calc R U P B 1
H70B H 0.4918 0.2970 0.3373 0.099 Uiso 0.5 1 calc R U P B 1
H70C H 0.3828 0.3116 0.3506 0.099 Uiso 0.5 1 calc R U P B 1
O42A O 0.4805(8) 0.2917(6) 0.5174(6) 0.042(2) Uani 0.5 1 d D U P C 2
C68A C 0.4619(11) 0.3000(8) 0.4423(8) 0.045(3) Uani 0.5 1 d D U P C 2
H68A H 0.4584 0.2526 0.4102 0.054 Uiso 0.5 1 calc R U P C 2
N7A N 0.4472(8) 0.3685(7) 0.4059(7) 0.037(2) Uani 0.5 1 d D U P C 2
C69A C 0.4271(16) 0.3707(13) 0.3183(9) 0.051(4) Uani 0.5 1 d D U P C 2
H69D H 0.4178 0.4268 0.3006 0.077 Uiso 0.5 1 calc R U P C 2
H69E H 0.4805 0.3473 0.2935 0.077 Uiso 0.5 1 calc R U P C 2
H69F H 0.3694 0.3397 0.3022 0.077 Uiso 0.5 1 calc R U P C 2
C70A C 0.4559(11) 0.4443(8) 0.4447(10) 0.043(3) Uani 0.5 1 d D U P C 2
H70D H 0.4414 0.4873 0.4050 0.064 Uiso 0.5 1 calc R U P C 2
H70E H 0.4115 0.4473 0.4858 0.064 Uiso 0.5 1 calc R U P C 2
H70F H 0.5209 0.4511 0.4701 0.064 Uiso 0.5 1 calc R U P C 2
O43 O 0.5577(7) 0.0110(6) 0.6152(5) 0.046(3) Uani 0.650(15) 1 d D U P D 1
C71 C 0.5519(10) -0.0291(7) 0.5505(7) 0.053(3) Uani 0.650(15) 1 d D U P D 1
H71 H 0.5460 0.0005 0.5014 0.064 Uiso 0.650(15) 1 calc R U P D 1
N8 N 0.5534(16) -0.1077(6) 0.5455(6) 0.037(3) Uani 0.650(15) 1 d D U P D 1
C72 C 0.5549(10) -0.1443(8) 0.4653(7) 0.055(4) Uani 0.650(15) 1 d D U P D 1
H72A H 0.5559 -0.2032 0.4704 0.083 Uiso 0.650(15) 1 calc R U P D 1
H72B H 0.4981 -0.1278 0.4307 0.083 Uiso 0.650(15) 1 calc R U P D 1
H72C H 0.6117 -0.1263 0.4415 0.083 Uiso 0.650(15) 1 calc R U P D 1
C73 C 0.5644(11) -0.1577(10) 0.6152(8) 0.068(4) Uani 0.650(15) 1 d D U P D 1
H73A H 0.5637 -0.2145 0.5989 0.102 Uiso 0.650(15) 1 calc R U P D 1
H73B H 0.6250 -0.1453 0.6467 0.102 Uiso 0.650(15) 1 calc R U P D 1
H73C H 0.5122 -0.1476 0.6481 0.102 Uiso 0.650(15) 1 calc R U P D 1
O43A O 0.5831(12) -0.0336(14) 0.6497(12) 0.059(5) Uani 0.350(15) 1 d D U P D 2
C71A C 0.5791(17) -0.0615(15) 0.5897(14) 0.062(6) Uani 0.350(15) 1 d D U P D 2
H71A H 0.5902 -0.0178 0.5551 0.074 Uiso 0.350(15) 1 calc R U P D 2
N8A N 0.568(3) -0.1210(12) 0.5428(13) 0.042(6) Uani 0.350(15) 1 d D U P D 2
C72A C 0.557(2) -0.083(2) 0.4644(15) 0.082(8) Uani 0.350(15) 1 d D U P D 2
H72D H 0.5479 -0.1247 0.4226 0.122 Uiso 0.350(15) 1 calc R U P D 2
H72E H 0.5027 -0.0467 0.4603 0.122 Uiso 0.350(15) 1 calc R U P D 2
H72F H 0.6150 -0.0523 0.4571 0.122 Uiso 0.350(15) 1 calc R U P D 2
C73A C 0.5525(17) -0.2013(13) 0.562(2) 0.061(6) Uani 0.350(15) 1 d D U P D 2
H73D H 0.5460 -0.2337 0.5127 0.092 Uiso 0.350(15) 1 calc R U P D 2
H73E H 0.6064 -0.2211 0.5981 0.092 Uiso 0.350(15) 1 calc R U P D 2
H73F H 0.4943 -0.2057 0.5888 0.092 Uiso 0.350(15) 1 calc R U P D 2
O44 O 0.9840(8) -0.1100(6) 0.8881(7) 0.118(3) Uani 1 1 d . U . E 1

loop_
_atom_site_aniso_label
_atom_site_aniso_U_11
_atom_site_aniso_U_22
_atom_site_aniso_U_33
_atom_site_aniso_U_23
_atom_site_aniso_U_13
_atom_site_aniso_U_12
Dy1 0.0540(2) 0.01547(15) 0.01762(14) 0.00324(12) 0.01207(12) 0.00721(15)
Na1 0.0525(14) 0.0217(12) 0.0350(13) 0.0053(10) -0.0127(11) -0.0064(11)
Mn1 0.0360(4) 0.0190(4) 0.0142(4) -0.0014(3) 0.0044(3) 0.0011(4)
Mn2 0.0541(6) 0.0135(4) 0.0169(4) 0.0032(3) 0.0072(4) 0.0023(4)
Mn3 0.079(2) 0.0146(12) 0.0151(11) -0.0003(8) -0.0027(17) 0.0069(18)
Mn3A 0.0600(19) 0.0131(11) 0.0138(10) -0.0006(7) -0.0018(14) -0.0029(15)
Mn4 0.0509(6) 0.0132(4) 0.0194(4) -0.0008(3) -0.0057(4) 0.0028(4)
C1 0.035(3) 0.034(3) 0.019(3) 0.001(2) 0.004(2) -0.005(2)
C2 0.055(4) 0.045(4) 0.021(3) -0.003(3) 0.006(3) -0.007(3)
C3 0.067(5) 0.051(4) 0.015(3) 0.002(3) 0.002(3) -0.009(4)
C4 0.059(4) 0.055(5) 0.021(3) 0.015(3) 0.007(3) -0.004(3)
C5 0.047(3) 0.036(4) 0.020(3) 0.009(2) 0.003(2) 0.002(3)
C6 0.035(3) 0.030(3) 0.020(3) 0.004(2) 0.004(2) 0.000(2)
C7 0.035(3) 0.025(3) 0.018(3) 0.003(2) 0.003(2) 0.001(2)
C8 0.045(3) 0.018(3) 0.026(3) 0.000(2) 0.008(2) -0.002(2)
C9 0.048(3) 0.014(3) 0.037(3) 0.006(2) 0.009(3) 0.000(2)
C10 0.046(3) 0.017(3) 0.039(3) 0.001(2) 0.008(3) 0.000(2)
C11 0.047(3) 0.018(3) 0.039(3) -0.006(2) 0.011(3) 0.001(3)
C12 0.061(4) 0.018(3) 0.028(3) -0.001(2) 0.012(3) -0.003(3)
C13 0.062(4) 0.010(3) 0.029(3) 0.000(2) 0.008(3) 0.003(3)
C14 0.099(6) 0.017(3) 0.017(3) 0.000(2) 0.007(3) 0.003(3)
C15 0.144(10) 0.024(4) 0.022(3) 0.006(3) -0.020(4) -0.009(4)
C16 0.115(7) 0.029(4) 0.019(3) -0.004(3) -0.008(4) -0.009(4)
C17 0.063(4) 0.036(4) 0.021(3) 0.004(3) -0.007(3) 0.000(3)
C18 0.045(3) 0.033(3) 0.020(3) 0.007(2) -0.004(2) 0.002(3)
C19 0.044(3) 0.023(3) 0.022(3) 0.004(2) -0.002(2) -0.001(2)
C20 0.082(5) 0.023(3) 0.016(3) 0.001(2) -0.009(3) -0.007(3)
C21 0.088(6) 0.017(3) 0.022(3) 0.003(2) -0.009(3) -0.006(3)
C22 0.037(3) 0.019(3) 0.034(3) -0.001(2) 0.006(2) -0.002(2)
C23 0.044(4) 0.026(3) 0.050(4) 0.005(3) 0.009(3) 0.005(3)
C24 0.070(5) 0.017(3) 0.065(5) -0.001(3) 0.033(4) 0.005(3)
C25 0.078(5) 0.020(3) 0.053(4) -0.011(3) 0.036(4) 0.000(3)
C26 0.059(4) 0.020(3) 0.036(3) -0.004(2) 0.020(3) -0.001(3)
C27 0.039(3) 0.018(3) 0.033(3) -0.003(2) 0.009(2) -0.003(2)
C28 0.032(3) 0.019(3) 0.025(3) -0.005(2) 0.005(2) -0.002(2)
C29 0.037(3) 0.027(3) 0.025(3) 0.010(2) 0.002(2) 0.001(2)
C30 0.037(3) 0.027(3) 0.027(3) 0.010(2) 0.000(2) -0.001(3)
C31 0.041(3) 0.023(3) 0.029(3) 0.003(2) 0.001(2) 0.000(2)
C32 0.040(3) 0.020(3) 0.037(3) 0.001(2) 0.002(3) 0.000(2)
C33 0.041(3) 0.033(4) 0.041(4) 0.009(3) -0.002(3) -0.006(3)
C34 0.046(4) 0.058(5) 0.040(4) 0.005(3) 0.009(3) -0.011(3)
C35 0.044(4) 0.055(5) 0.026(3) 0.005(3) 0.009(3) -0.006(3)
C36 0.054(4) 0.019(3) 0.026(3) 0.002(2) 0.016(3) 0.008(3)
C37 0.053(4) 0.023(3) 0.027(3) 0.002(2) 0.012(3) 0.008(3)
C38 0.059(4) 0.030(3) 0.023(3) 0.003(2) 0.010(3) 0.010(3)
C39 0.060(4) 0.038(4) 0.024(3) 0.002(3) 0.003(3) 0.015(3)
C40 0.055(4) 0.043(4) 0.035(3) -0.005(3) 0.008(3) 0.004(3)
C41 0.058(5) 0.040(4) 0.074(6) 0.006(4) 0.021(4) 0.004(4)
C42 0.061(4) 0.029(4) 0.059(5) 0.013(3) 0.018(4) 0.003(3)
C43 0.090(7) 0.019(7) 0.031(6) 0.005(5) 0.031(6) 0.016(6)
C44 0.089(7) 0.026(7) 0.032(6) 0.015(5) 0.032(5) 0.024(6)
C45 0.080(6) 0.018(5) 0.036(5) 0.011(4) 0.037(5) 0.021(5)
C46 0.080(7) 0.034(9) 0.044(7) 0.013(6) 0.036(5) 0.025(7)
C47 0.080(6) 0.029(6) 0.046(6) 0.018(5) 0.039(5) 0.023(5)
C48 0.090(7) 0.039(7) 0.044(6) 0.018(5) 0.032(5) 0.034(6)
C49 0.089(7) 0.033(7) 0.030(5) 0.014(5) 0.033(5) 0.026(6)
C43A 0.075(8) 0.013(7) 0.023(6) 0.008(5) 0.025(5) 0.005(6)
C44A 0.094(8) 0.024(7) 0.048(7) 0.016(5) 0.040(6) 0.020(6)
C45A 0.116(11) 0.029(8) 0.043(7) 0.018(5) 0.040(7) 0.024(8)
C46A 0.128(13) 0.051(10) 0.066(10) 0.017(8) 0.048(9) 0.033(9)
C47A 0.119(14) 0.053(13) 0.066(11) 0.014(9) 0.060(9) 0.048(11)
C48A 0.115(11) 0.090(16) 0.083(11) 0.004(10) 0.051(9) 0.039(10)
C49A 0.091(9) 0.039(11) 0.051(9) 0.012(8) 0.042(7) 0.024(7)
C50 0.054(4) 0.016(3) 0.018(2) 0.000(2) 0.004(2) 0.005(3)
C51 0.063(4) 0.020(3) 0.018(2) 0.000(2) 0.005(2) -0.012(3)
C52 0.085(5) 0.024(3) 0.022(3) 0.002(2) -0.004(3) -0.020(3)
C53 0.108(7) 0.034(4) 0.017(3) 0.003(3) -0.005(3) -0.033(4)
C54 0.081(6) 0.055(5) 0.021(3) -0.003(3) 0.009(3) -0.036(5)
C55 0.071(5) 0.051(5) 0.029(3) -0.009(3) 0.018(3) -0.024(4)
C56 0.060(4) 0.029(3) 0.023(3) -0.003(2) 0.010(3) -0.008(3)
C62 0.052(4) 0.026(3) 0.034(3) -0.003(3) 0.009(3) -0.006(3)
C63 0.054(5) 0.075(7) 0.081(6) -0.048(5) 0.022(4) -0.009(4)
C64 0.069(6) 0.123(10) 0.038(4) 0.019(5) 0.010(4) -0.035(6)
C65 0.038(3) 0.045(4) 0.038(3) 0.015(3) 0.006(3) 0.000(3)
C66 0.050(4) 0.067(6) 0.062(5) -0.011(4) 0.015(4) 0.005(4)
C67 0.057(5) 0.061(5) 0.048(4) 0.010(4) -0.008(4) 0.015(4)
N1 0.039(3) 0.022(2) 0.014(2) 0.0026(18) 0.0001(18) 0.002(2)
N2 0.069(4) 0.008(2) 0.022(2) 0.0008(18) 0.006(2) 0.001(2)
N3 0.109(5) 0.016(3) 0.013(2) -0.0017(19) -0.014(3) 0.004(3)
N4 0.037(2) 0.014(2) 0.022(2) 0.0005(17) 0.0003(18) 0.0034(18)
N5 0.044(3) 0.053(4) 0.032(3) -0.010(3) 0.008(2) -0.010(3)
N6 0.041(3) 0.047(4) 0.041(3) 0.005(3) 0.004(2) 0.008(3)
O1 0.048(2) 0.029(2) 0.0201(19) -0.0035(17) 0.0101(17) 0.0008(19)
O2 0.047(2) 0.021(2) 0.0199(19) 0.0031(15) 0.0062(16) 0.0029(17)
O3 0.047(2) 0.020(2) 0.0113(16) -0.0016(14) 0.0060(15) 0.0044(17)
O4 0.072(3) 0.018(2) 0.023(2) 0.0039(16) 0.0116(19) 0.004(2)
O5 0.180(7) 0.014(2) 0.018(2) -0.0012(18) -0.008(3) 0.005(3)
O6 0.097(4) 0.0092(19) 0.0168(19) 0.0028(15) 0.004(2) 0.004(2)
O7 0.136(14) 0.021(6) 0.019(5) -0.005(4) -0.011(8) 0.017(9)
O7A 0.073(7) 0.020(5) 0.015(4) -0.001(3) 0.002(5) -0.013(6)
O8 0.063(3) 0.017(2) 0.023(2) 0.0023(16) -0.0097(19) -0.0015(19)
O9 0.073(3) 0.015(2) 0.0130(17) -0.0023(14) -0.0059(18) 0.0040(19)
O10 0.049(3) 0.021(2) 0.033(2) -0.0011(17) -0.0055(19) 0.0067(18)
O11 0.041(2) 0.021(2) 0.0209(19) -0.0040(15) 0.0064(16) -0.0004(17)
O12 0.043(2) 0.0143(18) 0.0167(17) 0.0008(14) 0.0010(15) 0.0046(16)
O13 0.038(2) 0.034(2) 0.0225(19) 0.0012(17) 0.0013(17) -0.0034(18)
O14 0.038(2) 0.028(2) 0.027(2) 0.0016(17) 0.0037(17) 0.0031(17)
O15 0.051(2) 0.020(2) 0.029(2) 0.0066(16) 0.0116(18) 0.0092(19)
O16 0.058(3) 0.022(2) 0.029(2) 0.0072(17) 0.0166(19) 0.016(2)
O17 0.094(9) 0.026(7) 0.033(6) 0.000(5) 0.030(6) 0.012(7)
O18 0.065(10) 0.022(6) 0.024(6) 0.007(4) 0.030(6) 0.014(7)
O17A 0.083(7) 0.024(5) 0.025(5) -0.006(4) 0.025(5) -0.002(6)
O18A 0.051(8) 0.025(6) 0.018(5) 0.002(4) 0.014(5) 0.006(6)
O19 0.057(3) 0.017(2) 0.028(2) 0.0028(16) -0.0005(19) 0.0025(19)
O20 0.048(2) 0.021(2) 0.033(2) 0.0095(17) 0.0133(18) 0.0020(18)
O21 0.040(2) 0.026(2) 0.042(3) 0.0071(19) 0.002(2) -0.0001(19)
O22 0.051(3) 0.023(2) 0.026(2) -0.0018(16) -0.0044(18) -0.0064(19)
O23 0.141(7) 0.034(3) 0.065(4) 0.008(3) -0.062(4) -0.027(4)
O24 0.051(3) 0.035(3) 0.041(3) 0.008(2) -0.017(2) -0.005(2)
O40 0.048(3) 0.031(2) 0.031(2) 0.0036(18) 0.0018(18) -0.007(2)
O41 0.040(2) 0.039(3) 0.054(3) 0.011(2) 0.006(2) 0.003(2)
O42 0.089(11) 0.130(14) 0.089(11) 0.032(10) -0.009(9) -0.042(11)
C68 0.079(14) 0.104(13) 0.065(8) 0.006(7) -0.003(8) -0.037(11)
N7 0.055(8) 0.058(7) 0.067(7) -0.005(6) -0.001(6) -0.003(6)
C69 0.060(9) 0.047(7) 0.069(9) -0.016(6) 0.001(7) -0.008(7)
C70 0.062(13) 0.058(9) 0.077(12) -0.005(9) -0.001(9) -0.009(10)
O42A 0.059(6) 0.022(5) 0.041(5) 0.002(4) -0.021(4) -0.004(4)
C68A 0.057(8) 0.028(5) 0.043(6) -0.001(4) -0.023(5) 0.002(5)
N7A 0.041(6) 0.029(5) 0.038(5) 0.002(4) -0.003(4) -0.002(4)
C69A 0.056(10) 0.057(11) 0.039(6) 0.001(6) 0.000(6) 0.016(10)
C70A 0.042(7) 0.028(6) 0.054(8) 0.002(5) -0.017(6) 0.005(5)
O43 0.064(5) 0.035(5) 0.038(4) -0.019(3) 0.008(4) -0.023(4)
C71 0.073(8) 0.037(5) 0.049(6) -0.019(4) 0.004(5) -0.018(5)
N8 0.046(8) 0.029(4) 0.033(4) -0.010(3) -0.006(4) -0.012(5)
C72 0.077(8) 0.039(7) 0.046(5) -0.027(5) -0.015(5) 0.011(6)
C73 0.063(8) 0.078(9) 0.062(6) 0.026(6) 0.007(6) 0.001(7)
O43A 0.046(9) 0.063(12) 0.064(9) -0.016(9) -0.006(7) 0.002(8)
C71A 0.055(11) 0.050(9) 0.072(9) -0.013(8) -0.039(8) 0.033(8)
N8A 0.041(13) 0.036(8) 0.046(9) 0.006(6) -0.013(8) 0.006(7)
C72A 0.084(18) 0.098(17) 0.057(8) 0.027(9) -0.026(10) -0.030(15)
C73A 0.044(11) 0.038(8) 0.100(17) 0.013(8) -0.004(12) 0.010(8)
O44 0.127(8) 0.087(6) 0.136(8) 0.038(6) 0.000(6) 0.016(6)

loop_
_atom_type_symbol
_atom_type_description
_atom_type_scat_dispersion_real
_atom_type_scat_dispersion_imag
_atom_type_scat_source
C C 0.0181 0.0091 'International Tables Vol C Tables 4.2.6.8 and 6.1.1.4'
H H 0.0000 0.0000 'International Tables Vol C Tables 4.2.6.8 and 6.1.1.4'
N N 0.0311 0.0180 'International Tables Vol C Tables 4.2.6.8 and 6.1.1.4'
O O 0.0492 0.0322 'International Tables Vol C Tables 4.2.6.8 and 6.1.1.4'
Na Na 0.1353 0.1239 'International Tables Vol C Tables 4.2.6.8 and 6.1.1.4'
Mn Mn -0.5299 2.8052 'International Tables Vol C Tables 4.2.6.8 and 6.1.1.4'
Dy Dy -9.8046 9.8477 'International Tables Vol C Tables 4.2.6.8 and 6.1.1.4'

loop_
_geom_angle_atom_site_label_1
_geom_angle_atom_site_label_2
_geom_angle_atom_site_label_3
_geom_angle
O14 Dy1 O20 77.86(16)
O14 Dy1 O18A 132.1(4)
O20 Dy1 O18A 82.4(5)
O14 Dy1 O16 76.79(16)
O20 Dy1 O16 123.92(17)
O18A Dy1 O16 79.1(5)
O14 Dy1 O18 118.8(4)
O20 Dy1 O18 74.9(5)
O16 Dy1 O18 75.2(5)
O14 Dy1 O6 141.59(15)
O20 Dy1 O6 140.13(15)
O18A Dy1 O6 72.6(4)
O16 Dy1 O6 81.65(18)
O18 Dy1 O6 85.0(4)
O14 Dy1 O9 138.98(14)
O20 Dy1 O9 79.47(16)
O18A Dy1 O9 77.2(5)
O16 Dy1 O9 143.71(15)
O18 Dy1 O9 87.0(5)
O6 Dy1 O9 65.25(14)
O14 Dy1 O3 79.22(15)
O20 Dy1 O3 141.72(14)
O18A Dy1 O3 135.1(5)
O16 Dy1 O3 79.21(15)
O18 Dy1 O3 143.4(5)
O6 Dy1 O3 65.65(14)
O9 Dy1 O3 98.95(15)
O14 Dy1 O12 78.38(14)
O20 Dy1 O12 80.44(14)
O18A Dy1 O12 140.1(5)
O16 Dy1 O12 139.60(13)
O18 Dy1 O12 145.2(5)
O6 Dy1 O12 99.26(16)
O9 Dy1 O12 64.41(13)
O3 Dy1 O12 65.14(13)
O14 Dy1 Na1 117.37(12)
O20 Dy1 Na1 117.49(12)
O18A Dy1 Na1 110.5(4)
O16 Dy1 Na1 118.59(13)
O18 Dy1 Na1 123.8(4)
O6 Dy1 Na1 49.27(13)
O9 Dy1 Na1 48.37(12)
O3 Dy1 Na1 50.59(11)
O12 Dy1 Na1 49.99(10)
O23 Na1 O21 147.0(3)
O23 Na1 O22 85.51(19)
O21 Na1 O22 87.35(17)
O23 Na1 O24 84.5(2)
O21 Na1 O24 85.04(19)
O22 Na1 O24 148.6(2)
O23 Na1 O9 83.9(2)
O21 Na1 O9 120.61(17)
O22 Na1 O9 139.79(19)
O24 Na1 O9 68.28(18)
O23 Na1 O6 68.6(3)
O21 Na1 O6 141.67(18)
O22 Na1 O6 81.34(17)
O24 Na1 O6 121.85(19)
O9 Na1 O6 58.68(14)
O23 Na1 O12 141.8(3)
O21 Na1 O12 67.65(15)
O22 Na1 O12 120.45(16)
O24 Na1 O12 84.39(16)
O9 Na1 O12 58.08(13)
O6 Na1 O12 86.91(16)
O23 Na1 O3 122.1(3)
O21 Na1 O3 83.84(15)
O22 Na1 O3 66.86(15)
O24 Na1 O3 141.94(17)
O9 Na1 O3 86.65(15)
O6 Na1 O3 58.01(14)
O12 Na1 O3 57.73(13)
O23 Na1 Mn3A 37.7(3)
O21 Na1 Mn3A 174.98(16)
O22 Na1 Mn3A 95.55(15)
O24 Na1 Mn3A 94.51(16)
O9 Na1 Mn3A 54.82(11)
O6 Na1 Mn3A 35.50(12)
O12 Na1 Mn3A 107.32(13)
O3 Na1 Mn3A 93.51(13)
O23 Na1 Dy1 106.2(3)
O21 Na1 Dy1 106.76(14)
O22 Na1 Dy1 104.41(14)
O24 Na1 Dy1 107.01(15)
O9 Na1 Dy1 43.29(11)
O6 Na1 Dy1 43.03(12)
O12 Na1 Dy1 43.88(9)
O3 Na1 Dy1 43.37(9)
Mn3A Na1 Dy1 68.56(8)
O23 Na1 Mn4 97.84(17)
O21 Na1 Mn4 95.57(13)
O22 Na1 Mn4 168.41(16)
O24 Na1 Mn4 43.04(13)
O9 Na1 Mn4 30.95(10)
O6 Na1 Mn4 89.52(12)
O12 Na1 Mn4 51.43(9)
O3 Na1 Mn4 102.23(11)
Mn3A Na1 Mn4 80.79(8)
Dy1 Na1 Mn4 64.01(5)
O23 Na1 Mn1 169.7(3)
O21 Na1 Mn1 43.30(12)
O22 Na1 Mn1 96.42(12)
O24 Na1 Mn1 98.71(14)
O9 Na1 Mn1 88.24(11)
O6 Na1 Mn1 101.64(13)
O12 Na1 Mn1 30.29(8)
O3 Na1 Mn1 50.58(9)
Mn3A Na1 Mn1 132.05(10)
Dy1 Na1 Mn1 63.48(4)
Mn4 Na1 Mn1 78.36(5)
O23 Na1 H23B 20.4(7)
O21 Na1 H23B 130.9(11)
O22 Na1 H23B 68.3(11)
O24 Na1 H23B 94.4(16)
O9 Na1 H23B 104.1(7)
O6 Na1 H23B 77.8(15)
O12 Na1 H23B 161.3(9)
O3 Na1 H23B 120.0(17)
Mn3A Na1 H23B 54.1(10)
Dy1 Na1 H23B 120.0(14)
Mn4 Na1 H23B 116.9(9)
Mn1 Na1 H23B 164.6(11)
O1 Mn1 O12 172.1(2)
O1 Mn1 O11 96.91(18)
O12 Mn1 O11 81.90(16)
O1 Mn1 N1 90.4(2)
O12 Mn1 N1 89.24(18)
O11 Mn1 N1 166.20(19)
O1 Mn1 O13 93.53(18)
O12 Mn1 O13 94.36(17)
O11 Mn1 O13 92.67(18)
N1 Mn1 O13 98.56(19)
O1 Mn1 Na1 127.75(15)
O12 Mn1 Na1 45.45(13)
O11 Mn1 Na1 101.37(13)
N1 Mn1 Na1 65.02(14)
O13 Mn1 Na1 133.41(12)
O4 Mn2 O3 173.6(2)
O4 Mn2 O2 97.14(18)
O3 Mn2 O2 81.60(16)
O4 Mn2 N2 90.40(19)
O3 Mn2 N2 89.71(18)
O2 Mn2 N2 166.8(2)
O4 Mn2 O15 92.7(2)
O3 Mn2 O15 93.59(18)
O2 Mn2 O15 92.06(17)
N2 Mn2 O15 98.4(2)
O4 Mn2 O22 93.50(19)
O3 Mn2 O22 80.15(17)
O2 Mn2 O22 85.42(16)
N2 Mn2 O22 83.3(2)
O15 Mn2 O22 173.53(16)
O4 Mn2 Na1 128.57(17)
O3 Mn2 Na1 46.04(13)
O2 Mn2 Na1 100.40(13)
N2 Mn2 Na1 66.50(17)
O15 Mn2 Na1 134.04(12)
O22 Mn2 Na1 41.14(11)
O7 Mn3 O6 165.9(7)
O7 Mn3 O5 94.7(5)
O6 Mn3 O5 81.8(2)
O7 Mn3 N3 89.4(4)
O6 Mn3 N3 88.5(2)
O5 Mn3 N3 156.1(4)
O7 Mn3 O17 92.3(8)
O6 Mn3 O17 101.7(5)
O5 Mn3 O17 100.3(5)
N3 Mn3 O17 103.0(5)
O7A Mn3A N3 91.9(4)
O7A Mn3A O5 103.3(4)
N3 Mn3A O5 161.5(4)
O7A Mn3A O6 177.5(5)
N3 Mn3A O6 86.0(2)
O5 Mn3A O6 79.1(2)
O7A Mn3A O23 90.4(5)
N3 Mn3A O23 92.5(3)
O5 Mn3A O23 98.0(3)
O6 Mn3A O23 88.3(3)
O7A Mn3A O17A 91.6(6)
N3 Mn3A O17A 86.5(4)
O5 Mn3A O17A 82.5(4)
O6 Mn3A O17A 89.7(4)
O23 Mn3A O17A 177.8(4)
O7A Mn3A Na1 127.0(4)
N3 Mn3A Na1 69.9(2)
O5 Mn3A Na1 107.7(2)
O6 Mn3A Na1 50.89(18)
O23 Mn3A Na1 43.96(17)
O17A Mn3A Na1 133.8(4)
O10 Mn4 O9 169.9(2)
O10 Mn4 O8 97.25(19)
O9 Mn4 O8 81.97(17)
O10 Mn4 N4 91.18(19)
O9 Mn4 N4 88.43(18)
O8 Mn4 N4 168.78(19)
O10 Mn4 O19 93.52(19)
O9 Mn4 O19 96.6(2)
O8 Mn4 O19 91.03(19)
N4 Mn4 O19 95.86(19)
O10 Mn4 O24 89.6(2)
O9 Mn4 O24 80.4(2)
O8 Mn4 O24 88.56(19)
N4 Mn4 O24 84.09(19)
O19 Mn4 O24 176.91(18)
O10 Mn4 Na1 126.19(16)
O9 Mn4 Na1 45.00(15)
O8 Mn4 Na1 103.24(14)
N4 Mn4 Na1 65.67(15)
O19 Mn4 Na1 134.50(12)
O24 Mn4 Na1 42.78(12)
O1 C1 C2 117.9(6)
O1 C1 C6 123.9(5)
C2 C1 C6 118.2(6)
C3 C2 C1 121.1(7)
C3 C2 H2 119.5
C1 C2 H2 119.5
C2 C3 C4 120.7(6)
C2 C3 H3 119.6
C4 C3 H3 119.6
C5 C4 C3 119.8(6)
C5 C4 H4 120.1
C3 C4 H4 120.1
C4 C5 C6 120.5(7)
C4 C5 H5 119.7
C6 C5 H5 119.7
C5 C6 C1 119.6(5)
C5 C6 C7 117.7(6)
C1 C6 C7 122.7(5)
O2 C7 N1 120.5(5)
O2 C7 C6 119.6(5)
N1 C7 C6 119.8(5)
O4 C8 C9 117.7(5)
O4 C8 C13 124.2(5)
C9 C8 C13 118.1(6)
C10 C9 C8 120.9(6)
C10 C9 H9 119.6
C8 C9 H9 119.6
C9 C10 C11 121.3(6)
C9 C10 H10 119.3
C11 C10 H10 119.3
C12 C11 C10 118.5(6)
C12 C11 H11 120.7
C10 C11 H11 120.7
C11 C12 C13 121.4(6)
C11 C12 H12 119.3
C13 C12 H12 119.3
C8 C13 C12 119.8(5)
C8 C13 C14 122.4(5)
C12 C13 C14 117.8(5)
O5 C14 N2 120.3(6)
O5 C14 C13 120.7(6)
N2 C14 C13 118.9(6)
O7A C15 C16 117.6(8)
O7A C15 C20 121.1(8)
C16 C15 C20 118.5(6)
C16 C15 O7 115.1(8)
C20 C15 O7 123.3(8)
C17 C16 C15 121.0(7)
C17 C16 H16 119.5
C15 C16 H16 119.5
C16 C17 C18 120.6(6)
C16 C17 H17 119.7
C18 C17 H17 119.7
C19 C18 C17 119.0(6)
C19 C18 H18 120.5
C17 C18 H18 120.5
C18 C19 C20 120.9(6)
C18 C19 H19 119.6
C20 C19 H19 119.6
C19 C20 C15 119.9(6)
C19 C20 C21 117.2(6)
C15 C20 C21 122.8(6)
O8 C21 N3 121.1(6)
O8 C21 C20 120.3(6)
N3 C21 C20 118.4(6)
O10 C22 C23 117.9(6)
O10 C22 C27 123.3(5)
C23 C22 C27 118.8(6)
C24 C23 C22 121.6(7)
C24 C23 H23 119.2
C22 C23 H23 119.2
C23 C24 C25 120.1(6)
C23 C24 H24 119.9
C25 C24 H24 119.9
C26 C25 C24 119.4(6)
C26 C25 H25 120.3
C24 C25 H25 120.3
C25 C26 C27 121.4(7)
C25 C26 H26 119.3
C27 C26 H26 119.3
C26 C27 C22 118.7(6)
C26 C27 C28 118.2(6)
C22 C27 C28 123.1(5)
O11 C28 N4 119.4(5)
O11 C28 C27 119.9(5)
N4 C28 C27 120.7(5)
O13 C29 O14 123.8(6)
O13 C29 C30 119.4(6)
O14 C29 C30 116.7(6)
C35 C30 C31 118.9(6)
C35 C30 C29 120.4(6)
C31 C30 C29 120.7(6)
C32 C31 C30 120.0(6)
C32 C31 H31 120.0
C30 C31 H31 120.0
C33 C32 C31 119.5(6)
C33 C32 H32 120.2
C31 C32 H32 120.2
C34 C33 C32 120.4(7)
C34 C33 H33 119.8
C32 C33 H33 119.8
C33 C34 C35 120.9(7)
C33 C34 H34 119.6
C35 C34 H34 119.6
C34 C35 C30 120.3(7)
C34 C35 H35 119.9
C30 C35 H35 119.9
O15 C36 O16 123.1(6)
O15 C36 C37 119.3(5)
O16 C36 C37 117.7(6)
C42 C37 C38 119.8(7)
C42 C37 C36 119.2(6)
C38 C37 C36 121.0(6)
C37 C38 C39 120.0(7)
C37 C38 H38 120.0
C39 C38 H38 120.0
C40 C39 C38 119.7(7)
C40 C39 H39 120.2
C38 C39 H39 120.2
C39 C40 C41 121.2(7)
C39 C40 H40 119.4
C41 C40 H40 119.4
C40 C41 C42 118.9(8)
C40 C41 H41 120.6
C42 C41 H41 120.6
C37 C42 C41 120.5(7)
C37 C42 H42 119.7
C41 C42 H42 119.7
O18 C43 O17 125.2(19)
O18 C43 C44 119(2)
O17 C43 C44 115.7(15)
C49 C44 C45 122.3(17)
C49 C44 C43 118.7(16)
C45 C44 C43 119(2)
C46 C45 C44 122(2)
C46 C45 H45 118.8
C44 C45 H45 118.8
C45 C46 C47 116.4(19)
C45 C46 H46 121.8
C47 C46 H46 121.8
C48 C47 C46 119.6(15)
C48 C47 H47 120.2
C46 C47 H47 120.2
C47 C48 C49 120(2)
C47 C48 H48 119.9
C49 C48 H48 119.9
C44 C49 C48 118.9(16)
C44 C49 H49 120.6
C48 C49 H49 120.6
O17A C43A O18A 124.8(16)
O17A C43A C44A 115.2(16)
O18A C43A C44A 120(2)
C49A C44A C45A 120.3(17)
C49A C44A C43A 119.3(17)
C45A C44A C43A 120(2)
C46A C45A C44A 121(2)
C46A C45A H45A 119.5
C44A C45A H45A 119.5
C45A C46A C47A 120(2)
C45A C46A H46A 120.1
C47A C46A H46A 120.1
C48A C47A C46A 115(2)
C48A C47A H47A 122.5
C46A C47A H47A 122.5
C47A C48A C49A 123(3)
C47A C48A H48A 118.3
C49A C48A H48A 118.3
C44A C49A C48A 120(2)
C44A C49A H49A 119.9
C48A C49A H49A 119.9
O19 C50 O20 125.2(6)
O19 C50 C51 118.7(5)
O20 C50 C51 116.1(6)
C56 C51 C52 118.4(7)
C56 C51 C50 120.4(5)
C52 C51 C50 121.2(7)
C51 C52 C53 119.2(8)
C51 C52 H52 120.4
C53 C52 H52 120.4
C54 C53 C52 120.8(7)
C54 C53 H53 119.6
C52 C53 H53 119.6
C53 C54 C55 120.2(8)
C53 C54 H54 119.9
C55 C54 H54 119.9
C56 C55 C54 120.2(9)
C56 C55 H55A 119.9
C54 C55 H55A 119.9
C55 C56 C51 121.2(7)
C55 C56 H56A 119.4
C51 C56 H56A 119.4
O40 C62 N5 125.7(7)
O40 C62 H62A 117.2
N5 C62 H62A 117.2
N5 C63 H63A 109.5
N5 C63 H63B 109.5
H63A C63 H63B 109.5
N5 C63 H63C 109.5
H63A C63 H63C 109.5
H63B C63 H63C 109.5
N5 C64 H64A 109.5
N5 C64 H64B 109.5
H64A C64 H64B 109.5
N5 C64 H64C 109.5
H64A C64 H64C 109.5
H64B C64 H64C 109.5
O41 C65 N6 125.4(7)
O41 C65 H65A 117.3
N6 C65 H65A 117.3
N6 C66 H66A 109.5
N6 C66 H66B 109.5
H66A C66 H66B 109.5
N6 C66 H66C 109.5
H66A C66 H66C 109.5
H66B C66 H66C 109.5
N6 C67 H67A 109.5
N6 C67 H67B 109.5
H67A C67 H67B 109.5
N6 C67 H67C 109.5
H67A C67 H67C 109.5
H67B C67 H67C 109.5
C7 N1 O3 112.3(5)
C7 N1 Mn1 130.8(4)
O3 N1 Mn1 115.7(3)
C14 N2 O6 112.8(5)
C14 N2 Mn2 130.0(4)
O6 N2 Mn2 114.4(3)
C21 N3 O9 112.9(5)
C21 N3 Mn3A 126.7(5)
O9 N3 Mn3A 115.5(4)
C21 N3 Mn3 133.2(4)
O9 N3 Mn3 113.9(4)
C28 N4 O12 113.8(4)
C28 N4 Mn4 129.7(4)
O12 N4 Mn4 115.5(3)
C62 N5 C63 119.5(7)
C62 N5 C64 121.1(8)
C63 N5 C64 119.2(8)
C65 N6 C67 120.9(7)
C65 N6 C66 120.7(7)
C67 N6 C66 118.4(7)
C1 O1 Mn1 130.6(4)
C7 O2 Mn2 112.5(3)
N1 O3 Mn2 113.0(3)
N1 O3 Dy1 123.0(3)
Mn2 O3 Dy1 118.88(17)
N1 O3 Na1 103.7(3)
Mn2 O3 Na1 103.59(18)
Dy1 O3 Na1 86.03(13)
C8 O4 Mn2 129.3(4)
C14 O5 Mn3A 114.0(4)
C14 O5 Mn3 110.5(5)
N2 O6 Mn3 112.6(3)
N2 O6 Mn3A 111.9(3)
N2 O6 Dy1 118.9(4)
Mn3 O6 Dy1 115.4(2)
Mn3A O6 Dy1 125.5(2)
N2 O6 Na1 109.2(4)
Mn3 O6 Na1 109.8(3)
Mn3A O6 Na1 93.6(2)
Dy1 O6 Na1 87.70(14)
C15 O7 Mn3 129.4(8)
C15 O7A Mn3A 122.7(8)
C21 O8 Mn4 112.1(4)
N3 O9 Mn4 111.8(3)
N3 O9 Dy1 119.3(4)
Mn4 O9 Dy1 121.23(19)
N3 O9 Na1 106.2(4)
Mn4 O9 Na1 104.1(2)
Dy1 O9 Na1 88.34(14)
C22 O10 Mn4 130.0(4)
C28 O11 Mn1 112.3(3)
N4 O12 Mn1 112.3(3)
N4 O12 Dy1 122.2(3)
Mn1 O12 Dy1 120.22(18)
N4 O12 Na1 103.4(3)
Mn1 O12 Na1 104.26(18)
Dy1 O12 Na1 86.12(13)
C29 O13 Mn1 123.5(4)
C29 O14 Dy1 143.2(4)
C36 O15 Mn2 122.7(4)
C36 O16 Dy1 140.5(4)
C43 O17 Mn3 123.5(11)
C43 O18 Dy1 138.4(14)
C43A O17A Mn3A 124.8(9)
C43A O18A Dy1 146.7(14)
C50 O19 Mn4 123.4(4)
C50 O20 Dy1 144.6(4)
Na1 O21 H21A 105(5)
Na1 O21 H21B 108(5)
H21A O21 H21B 106(8)
Na1 O22 Mn2 97.06(18)
Na1 O22 H22A 110(5)
Mn2 O22 H22A 124(5)
Na1 O22 H22B 111(5)
Mn2 O22 H22B 117(5)
H22A O22 H22B 98(7)
Mn3A O23 Na1 98.3(3)
Mn3A O23 H23A 83(6)
Na1 O23 H23A 169(8)
Mn3A O23 H23B 136(5)
Na1 O23 H23B 90(5)
H23A O23 H23B 96(8)
Na1 O24 Mn4 94.18(19)
Na1 O24 H24A 114(6)
Mn4 O24 H24A 114(6)
Na1 O24 H24B 124(6)
Mn4 O24 H24B 106(6)
H24A O24 H24B 105(8)
N7 C68 O42 122.6(16)
N7 C68 H68 118.7
O42 C68 H68 118.7
C68 N7 C70 121.5(14)
C68 N7 C69 119.8(13)
C70 N7 C69 118.6(12)
N7 C69 H69A 109.5
N7 C69 H69B 109.5
H69A C69 H69B 109.5
N7 C69 H69C 109.5
H69A C69 H69C 109.5
H69B C69 H69C 109.5
N7 C70 H70A 109.5
N7 C70 H70B 109.5
H70A C70 H70B 109.5
N7 C70 H70C 109.5
H70A C70 H70C 109.5
H70B C70 H70C 109.5
O42A C68A N7A 124.8(13)
O42A C68A H68A 117.6
N7A C68A H68A 117.6
C68A N7A C70A 124.2(12)
C68A N7A C69A 119.9(13)
C70A N7A C69A 115.7(13)
N7A C69A H69D 109.5
N7A C69A H69E 109.5
H69D C69A H69E 109.5
N7A C69A H69F 109.5
H69D C69A H69F 109.5
H69E C69A H69F 109.5
N7A C70A H70D 109.5
N7A C70A H70E 109.5
H70D C70A H70E 109.5
N7A C70A H70F 109.5
H70D C70A H70F 109.5
H70E C70A H70F 109.5
O43 C71 N8 125.4(12)
O43 C71 H71 117.3
N8 C71 H71 117.3
C71 N8 C73 121.9(11)
C71 N8 C72 118.1(10)
C73 N8 C72 119.6(11)
N8 C72 H72A 109.5
N8 C72 H72B 109.5
H72A C72 H72B 109.5
N8 C72 H72C 109.5
H72A C72 H72C 109.5
H72B C72 H72C 109.5
N8 C73 H73A 109.5
N8 C73 H73B 109.5
H73A C73 H73B 109.5
N8 C73 H73C 109.5
H73A C73 H73C 109.5
H73B C73 H73C 109.5
O43A C71A N8A 152(3)
O43A C71A H71A 103.8
N8A C71A H71A 103.8
C71A N8A C73A 128(2)
C71A N8A C72A 103(2)
C73A N8A C72A 128(2)
N8A C72A H72D 109.5
N8A C72A H72E 109.5
H72D C72A H72E 109.5
N8A C72A H72F 109.5
H72D C72A H72F 109.5
H72E C72A H72F 109.5
N8A C73A H73D 109.5
N8A C73A H73E 109.5
H73D C73A H73E 109.5
N8A C73A H73F 109.5
H73D C73A H73F 109.5
H73E C73A H73F 109.5

loop_
_geom_bond_atom_site_label_1
_geom_bond_atom_site_label_2
_geom_bond_distance
Dy1 O14 2.260(4)
Dy1 O20 2.261(4)
Dy1 O18A 2.279(12)
Dy1 O16 2.281(4)
Dy1 O18 2.291(12)
Dy1 O6 2.403(5)
Dy1 O9 2.414(4)
Dy1 O3 2.422(4)
Dy1 O12 2.445(4)
Dy1 Na1 3.519(3)
Na1 O23 2.408(6)
Na1 O21 2.438(6)
Na1 O22 2.440(5)
Na1 O24 2.458(6)
Na1 O9 2.631(5)
Na1 O6 2.669(6)
Na1 O12 2.702(5)
Na1 O3 2.726(5)
Na1 Mn3A 3.432(4)
Na1 Mn4 3.610(3)
Na1 Mn1 3.674(3)
Na1 H23B 2.58(8)
Mn1 O1 1.844(4)
Mn1 O12 1.912(4)
Mn1 O11 1.941(4)
Mn1 N1 1.953(5)
Mn1 O13 2.170(4)
Mn2 O4 1.843(4)
Mn2 O3 1.914(4)
Mn2 O2 1.939(4)
Mn2 N2 1.959(5)
Mn2 O15 2.192(5)
Mn2 O22 2.472(5)
Mn3 O7 1.863(11)
Mn3 O6 1.879(5)
Mn3 O5 1.977(6)
Mn3 N3 1.998(7)
Mn3 O17 2.145(17)
Mn3A O7A 1.854(11)
Mn3A N3 1.969(7)
Mn3A O5 1.971(6)
Mn3A O6 1.997(6)
Mn3A O23 2.121(11)
Mn3A O17A 2.133(14)
Mn4 O10 1.845(4)
Mn4 O9 1.914(4)
Mn4 O8 1.941(4)
Mn4 N4 1.955(5)
Mn4 O19 2.185(5)
Mn4 O24 2.470(5)
C1 O1 1.333(8)
C1 C2 1.407(8)
C1 C6 1.419(9)
C2 C3 1.377(10)
C2 H2 0.9500
C3 C4 1.387(11)
C3 H3 0.9500
C4 C5 1.387(8)
C4 H4 0.9500
C5 C6 1.406(8)
C5 H5 0.9500
C6 C7 1.462(8)
C7 O2 1.300(7)
C7 N1 1.314(7)
C8 O4 1.338(7)
C8 C9 1.402(8)
C8 C13 1.407(8)
C9 C10 1.376(9)
C9 H9 0.9500
C10 C11 1.403(9)
C10 H10 0.9500
C11 C12 1.366(9)
C11 H11 0.9500
C12 C13 1.414(8)
C12 H12 0.9500
C13 C14 1.462(8)
C14 O5 1.294(8)
C14 N2 1.315(8)
C15 O7A 1.365(13)
C15 C16 1.397(9)
C15 C20 1.399(10)
C15 O7 1.412(15)
C16 C17 1.378(10)
C16 H16 0.9500
C17 C18 1.388(10)
C17 H17 0.9500
C18 C19 1.387(8)
C18 H18 0.9500
C19 C20 1.396(8)
C19 H19 0.9500
C20 C21 1.475(8)
C21 O8 1.281(8)
C21 N3 1.306(9)
C22 O10 1.337(7)
C22 C23 1.388(9)
C22 C27 1.421(9)
C23 C24 1.376(10)
C23 H23 0.9500
C24 C25 1.395(12)
C24 H24 0.9500
C25 C26 1.378(10)
C25 H25 0.9500
C26 C27 1.401(9)
C26 H26 0.9500
C27 C28 1.457(8)
C28 O11 1.308(7)
C28 N4 1.311(7)
C29 O13 1.252(8)
C29 O14 1.268(8)
C29 C30 1.484(9)
C30 C35 1.398(9)
C30 C31 1.400(9)
C31 C32 1.399(9)
C31 H31 0.9500
C32 C33 1.389(10)
C32 H32 0.9500
C33 C34 1.367(10)
C33 H33 0.9500
C34 C35 1.377(10)
C34 H34 0.9500
C35 H35 0.9500
C36 O15 1.261(8)
C36 O16 1.269(7)
C36 C37 1.496(10)
C37 C42 1.381(10)
C37 C38 1.394(9)
C38 C39 1.398(10)
C38 H38 0.9500
C39 C40 1.378(11)
C39 H39 0.9500
C40 C41 1.386(11)
C40 H40 0.9500
C41 C42 1.405(12)
C41 H41 0.9500
C42 H42 0.9500
C43 O18 1.259(18)
C43 O17 1.26(3)
C43 C44 1.49(3)
C44 C49 1.33(3)
C44 C45 1.42(2)
C45 C46 1.30(2)
C45 H45 0.9500
C46 C47 1.50(4)
C46 H46 0.9500
C47 C48 1.38(2)
C47 H47 0.9500
C48 C49 1.40(2)
C48 H48 0.9500
C49 H49 0.9500
C43A O17A 1.25(3)
C43A O18A 1.278(18)
C43A C44A 1.47(2)
C44A C49A 1.31(3)
C44A C45A 1.45(2)
C45A C46A 1.30(2)
C45A H45A 0.9500
C46A C47A 1.53(4)
C46A H46A 0.9500
C47A C48A 1.36(3)
C47A H47A 0.9500
C48A C49A 1.39(2)
C48A H48A 0.9500
C49A H49A 0.9500
C50 O19 1.251(8)
C50 O20 1.262(7)
C50 C51 1.498(9)
C51 C56 1.396(10)
C51 C52 1.406(9)
C52 C53 1.410(12)
C52 H52 0.9500
C53 C54 1.363(14)
C53 H53 0.9500
C54 C55 1.378(12)
C54 H54 0.9500
C55 C56 1.377(10)
C55 H55A 0.9500
C56 H56A 0.9500
C62 O40 1.253(8)
C62 N5 1.305(9)
C62 H62A 0.9500
C63 N5 1.449(11)
C63 H63A 0.9800
C63 H63B 0.9800
C63 H63C 0.9800
C64 N5 1.458(11)
C64 H64A 0.9800
C64 H64B 0.9800
C64 H64C 0.9800
C65 O41 1.240(9)
C65 N6 1.328(9)
C65 H65A 0.9500
C66 N6 1.458(10)
C66 H66A 0.9800
C66 H66B 0.9800
C66 H66C 0.9800
C67 N6 1.449(9)
C67 H67A 0.9800
C67 H67B 0.9800
C67 H67C 0.9800
N1 O3 1.414(6)
N2 O6 1.420(6)
N3 O9 1.418(6)
N4 O12 1.407(6)
O21 H21A 0.897(15)
O21 H21B 0.896(15)
O22 H22A 0.894(15)
O22 H22B 0.902(15)
O23 H23A 0.9002(15)
O23 H23B 0.9000(15)
O24 H24A 0.893(15)
O24 H24B 0.898(15)
O42 C68 1.306(16)
C68 N7 1.297(16)
C68 H68 0.9500
N7 C70 1.436(16)
N7 C69 1.460(15)
C69 H69A 0.9800
C69 H69B 0.9800
C69 H69C 0.9800
C70 H70A 0.9800
C70 H70B 0.9800
C70 H70C 0.9800
O42A C68A 1.263(16)
C68A N7A 1.293(15)
C68A H68A 0.9500
N7A C70A 1.414(16)
N7A C69A 1.461(17)
C69A H69D 0.9800
C69A H69E 0.9800
C69A H69F 0.9800
C70A H70D 0.9800
C70A H70E 0.9800
C70A H70F 0.9800
O43 C71 1.265(12)
C71 N8 1.306(13)
C71 H71 0.9500
N8 C73 1.426(14)
N8 C72 1.473(12)
C72 H72A 0.9800
C72 H72B 0.9800
C72 H72C 0.9800
C73 H73A 0.9800
C73 H73B 0.9800
C73 H73C 0.9800
O43A C71A 1.10(2)
C71A N8A 1.26(2)
C71A H71A 0.9500
N8A C73A 1.39(2)
N8A C72A 1.45(2)
C72A H72D 0.9800
C72A H72E 0.9800
C72A H72F 0.9800
C73A H73D 0.9800
C73A H73E 0.9800
C73A H73F 0.9800

loop_
_geom_hbond_atom_site_label_D
_geom_hbond_atom_site_label_H
_geom_hbond_atom_site_label_A
_geom_hbond_distance_DH
_geom_hbond_distance_HA
_geom_hbond_distance_DA
_geom_hbond_angle_DHA
_geom_hbond_site_symmetry_A
O21 H21A O40 0.897(15) 1.89(2) 2.774(7) 168(8) .
O21 H21B O41 0.896(15) 1.97(4) 2.796(7) 154(8) .
O22 H22A O43 0.894(15) 1.92(4) 2.751(8) 154(7) .
O22 H22A O43A 0.894(15) 1.83(4) 2.640(17) 150(7) .
O22 H22B O40 0.902(15) 1.88(3) 2.743(7) 160(8) .
O23 H23A O7A 0.9002(15) 2.28(8) 2.828(14) 119(7) .
O23 H23A O44 0.9002(15) 2.56(2) 3.455(12) 170(8) 2_454
O24 H24A O42 0.893(15) 1.94(3) 2.821(17) 167(8) .
O24 H24A O42A 0.893(15) 1.84(3) 2.704(10) 163(9) .
O24 H24B O41 0.898(15) 2.03(5) 2.812(8) 145(8) .

loop_
_geom_torsion_atom_site_label_1
_geom_torsion_atom_site_label_2
_geom_torsion_atom_site_label_3
_geom_torsion_atom_site_label_4
_geom_torsion
O1 C1 C2 C3 177.4(6)
C6 C1 C2 C3 -2.3(10)
C1 C2 C3 C4 -0.1(12)
C2 C3 C4 C5 1.3(12)
C3 C4 C5 C6 0.0(11)
C4 C5 C6 C1 -2.5(10)
C4 C5 C6 C7 176.4(6)
O1 C1 C6 C5 -176.1(6)
C2 C1 C6 C5 3.5(9)
O1 C1 C6 C7 5.1(9)
C2 C1 C6 C7 -175.3(6)
C5 C6 C7 O2 5.3(9)
C1 C6 C7 O2 -175.9(5)
C5 C6 C7 N1 -170.9(6)
C1 C6 C7 N1 7.9(9)
O4 C8 C9 C10 177.5(6)
C13 C8 C9 C10 -0.8(10)
C8 C9 C10 C11 0.5(10)
C9 C10 C11 C12 -0.2(10)
C10 C11 C12 C13 0.2(11)
O4 C8 C13 C12 -177.4(6)
C9 C8 C13 C12 0.8(10)
O4 C8 C13 C14 2.8(11)
C9 C8 C13 C14 -179.1(7)
C11 C12 C13 C8 -0.5(11)
C11 C12 C13 C14 179.3(7)
C8 C13 C14 O5 -164.8(8)
C12 C13 C14 O5 15.4(12)
C8 C13 C14 N2 17.3(12)
C12 C13 C14 N2 -162.5(7)
O7A C15 C16 C17 164.6(11)
C20 C15 C16 C17 3.5(18)
O7 C15 C16 C17 -157.4(13)
C15 C16 C17 C18 -3.1(15)
C16 C17 C18 C19 1.0(12)
C17 C18 C19 C20 0.4(11)
C18 C19 C20 C15 0.1(13)
C18 C19 C20 C21 -179.9(7)
O7A C15 C20 C19 -162.4(10)
C16 C15 C20 C19 -2.0(16)
O7 C15 C20 C19 157.2(13)
O7A C15 C20 C21 17.5(18)
C16 C15 C20 C21 177.9(10)
O7 C15 C20 C21 -23(2)
C19 C20 C21 O8 16.7(12)
C15 C20 C21 O8 -163.2(10)
C19 C20 C21 N3 -159.2(8)
C15 C20 C21 N3 20.8(14)
O10 C22 C23 C24 178.8(6)
C27 C22 C23 C24 -0.8(10)
C22 C23 C24 C25 -0.1(12)
C23 C24 C25 C26 0.7(12)
C24 C25 C26 C27 -0.5(12)
C25 C26 C27 C22 -0.4(10)
C25 C26 C27 C28 178.7(6)
O10 C22 C27 C26 -178.6(6)
C23 C22 C27 C26 1.0(9)
O10 C22 C27 C28 2.4(9)
C23 C22 C27 C28 -178.1(6)
C26 C27 C28 O11 9.8(9)
C22 C27 C28 O11 -171.1(5)
C26 C27 C28 N4 -168.2(6)
C22 C27 C28 N4 10.9(9)
O13 C29 C30 C35 -166.8(6)
O14 C29 C30 C35 14.8(9)
O13 C29 C30 C31 13.7(9)
O14 C29 C30 C31 -164.7(6)
C35 C30 C31 C32 -1.1(9)
C29 C30 C31 C32 178.4(6)
C30 C31 C32 C33 0.9(9)
C31 C32 C33 C34 -0.7(10)
C32 C33 C34 C35 0.7(12)
C33 C34 C35 C30 -0.9(12)
C31 C30 C35 C34 1.1(11)
C29 C30 C35 C34 -178.4(7)
O15 C36 C37 C42 -169.8(6)
O16 C36 C37 C42 10.0(9)
O15 C36 C37 C38 10.7(9)
O16 C36 C37 C38 -169.5(6)
C42 C37 C38 C39 1.5(10)
C36 C37 C38 C39 -179.0(6)
C37 C38 C39 C40 -0.1(10)
C38 C39 C40 C41 -1.0(11)
C39 C40 C41 C42 0.7(12)
C38 C37 C42 C41 -1.7(11)
C36 C37 C42 C41 178.8(7)
C40 C41 C42 C37 0.6(13)
O18 C43 C44 C49 19(3)
O17 C43 C44 C49 -163.6(18)
O18 C43 C44 C45 -168.7(17)
O17 C43 C44 C45 8(2)
C49 C44 C45 C46 -2(3)
C43 C44 C45 C46 -174(2)
C44 C45 C46 C47 0(3)
C45 C46 C47 C48 1(3)
C46 C47 C48 C49 -1(2)
C45 C44 C49 C48 3(3)
C43 C44 C49 C48 174.3(17)
C47 C48 C49 C44 -1(2)
O17A C43A C44A C49A -159.9(19)
O18A C43A C44A C49A 18(3)
O17A C43A C44A C45A 15(2)
O18A C43A C44A C45A -167.3(17)
C49A C44A C45A C46A -3(3)
C43A C44A C45A C46A -177.7(16)
C44A C45A C46A C47A -1(3)
C45A C46A C47A C48A 5(4)
C46A C47A C48A C49A -6(5)
C45A C44A C49A C48A 2(3)
C43A C44A C49A C48A 177(2)
C47A C48A C49A C44A 3(4)
O19 C50 C51 C56 -166.2(5)
O20 C50 C51 C56 13.5(8)
O19 C50 C51 C52 13.5(8)
O20 C50 C51 C52 -166.8(5)
C56 C51 C52 C53 0.6(9)
C50 C51 C52 C53 -179.2(5)
C51 C52 C53 C54 -1.4(10)
C52 C53 C54 C55 1.7(10)
C53 C54 C55 C56 -1.1(10)
C54 C55 C56 C51 0.2(10)
C52 C51 C56 C55 0.0(9)
C50 C51 C56 C55 179.7(6)
O2 C7 N1 O3 2.7(8)
C6 C7 N1 O3 178.8(5)
O2 C7 N1 Mn1 169.3(4)
C6 C7 N1 Mn1 -14.5(8)
O5 C14 N2 O6 -0.2(12)
C13 C14 N2 O6 177.8(7)
O5 C14 N2 Mn2 159.7(7)
C13 C14 N2 Mn2 -22.3(12)
O8 C21 N3 O9 0.3(12)
C20 C21 N3 O9 176.2(7)
O8 C21 N3 Mn3A 154.2(6)
C20 C21 N3 Mn3A -29.9(12)
O8 C21 N3 Mn3 176.7(6)
C20 C21 N3 Mn3 -7.4(14)
O11 C28 N4 O12 1.3(7)
C27 C28 N4 O12 179.3(5)
O11 C28 N4 Mn4 169.2(4)
C27 C28 N4 Mn4 -12.8(8)
O40 C62 N5 C63 -1.8(11)
O40 C62 N5 C64 -177.5(7)
O41 C65 N6 C67 -2.0(11)
O41 C65 N6 C66 175.4(7)
C2 C1 O1 Mn1 168.2(5)
C6 C1 O1 Mn1 -12.2(9)
O11 Mn1 O1 C1 174.2(5)
N1 Mn1 O1 C1 5.9(5)
O13 Mn1 O1 C1 -92.7(5)
Na1 Mn1 O1 C1 64.0(6)
N1 C7 O2 Mn2 -4.2(7)
C6 C7 O2 Mn2 179.7(4)
C7 N1 O3 Mn2 0.2(6)
Mn1 N1 O3 Mn2 -168.6(2)
C7 N1 O3 Dy1 -154.1(4)
Mn1 N1 O3 Dy1 37.0(5)
C7 N1 O3 Na1 111.7(4)
Mn1 N1 O3 Na1 -57.2(4)
C9 C8 O4 Mn2 162.9(5)
C13 C8 O4 Mn2 -18.9(10)
O2 Mn2 O4 C8 -178.3(5)
N2 Mn2 O4 C8 12.6(6)
O15 Mn2 O4 C8 -85.9(6)
O22 Mn2 O4 C8 95.9(6)
Na1 Mn2 O4 C8 72.3(6)
N2 C14 O5 Mn3A -10.0(12)
C13 C14 O5 Mn3A 172.2(6)
N2 C14 O5 Mn3 9.7(11)
C13 C14 O5 Mn3 -168.2(6)
C14 N2 O6 Mn3 -10.1(8)
Mn2 N2 O6 Mn3 -173.3(3)
C14 N2 O6 Mn3A 9.9(8)
Mn2 N2 O6 Mn3A -153.3(3)
C14 N2 O6 Dy1 -149.6(5)
Mn2 N2 O6 Dy1 47.2(5)
C14 N2 O6 Na1 112.2(6)
Mn2 N2 O6 Na1 -51.0(5)
O7 Mn3 O6 N2 88(2)
O5 Mn3 O6 N2 11.7(5)
N3 Mn3 O6 N2 169.9(5)
O17 Mn3 O6 N2 -87.2(6)
O7 Mn3 O6 Dy1 -130.7(19)
O5 Mn3 O6 Dy1 152.7(4)
N3 Mn3 O6 Dy1 -49.2(3)
O17 Mn3 O6 Dy1 53.8(5)
O7 Mn3 O6 Na1 -34(2)
O5 Mn3 O6 Na1 -110.2(3)
N3 Mn3 O6 Na1 47.9(3)
O17 Mn3 O6 Na1 150.8(5)
C16 C15 O7 Mn3 170.3(13)
C20 C15 O7 Mn3 10(3)
O6 Mn3 O7 C15 83(3)
O5 Mn3 O7 C15 157.8(17)
N3 Mn3 O7 C15 1.4(18)
O17 Mn3 O7 C15 -101.6(18)
C16 C15 O7A Mn3A 154.4(10)
C20 C15 O7A Mn3A -45.1(18)
N3 Mn3A O7A C15 30.1(12)
O5 Mn3A O7A C15 -139.1(11)
O23 Mn3A O7A C15 122.6(11)
O17A Mn3A O7A C15 -56.4(12)
Na1 Mn3A O7A C15 96.2(11)
N3 C21 O8 Mn4 -3.5(10)
C20 C21 O8 Mn4 -179.3(6)
C21 N3 O9 Mn4 3.0(8)
Mn3A N3 O9 Mn4 -153.9(4)
Mn3 N3 O9 Mn4 -174.1(3)
C21 N3 O9 Dy1 -146.7(6)
Mn3A N3 O9 Dy1 56.3(6)
Mn3 N3 O9 Dy1 36.2(6)
C21 N3 O9 Na1 115.9(7)
Mn3A N3 O9 Na1 -41.0(5)
Mn3 N3 O9 Na1 -61.2(5)
C23 C22 O10 Mn4 166.2(5)
C27 C22 O10 Mn4 -14.2(9)
O9 Mn4 O10 C22 98.2(11)
O8 Mn4 O10 C22 -176.9(5)
N4 Mn4 O10 C22 10.6(5)
O19 Mn4 O10 C22 -85.4(5)
O24 Mn4 O10 C22 94.6(5)
Na1 Mn4 O10 C22 70.8(6)
N4 C28 O11 Mn1 -4.3(7)
C27 C28 O11 Mn1 177.7(4)
C28 N4 O12 Mn1 2.4(6)
Mn4 N4 O12 Mn1 -167.3(2)
C28 N4 O12 Dy1 -152.0(4)
Mn4 N4 O12 Dy1 38.4(5)
C28 N4 O12 Na1 114.2(4)
Mn4 N4 O12 Na1 -55.5(3)
O14 C29 O13 Mn1 -4.5(8)
C30 C29 O13 Mn1 177.3(4)
O13 C29 O14 Dy1 51.5(10)
C30 C29 O14 Dy1 -130.2(6)
O16 C36 O15 Mn2 -6.2(8)
C37 C36 O15 Mn2 173.6(4)
O15 C36 O16 Dy1 56.0(10)
C37 C36 O16 Dy1 -123.8(6)
O18 C43 O17 Mn3 -10(3)
C44 C43 O17 Mn3 172.5(13)
O17 C43 O18 Dy1 47(3)
C44 C43 O18 Dy1 -136.0(19)
O18A C43A O17A Mn3A -12(3)
C44A C43A O17A Mn3A 165.3(11)
O17A C43A O18A Dy1 51(4)
C44A C43A O18A Dy1 -127(2)
O20 C50 O19 Mn4 -7.3(8)
C51 C50 O19 Mn4 172.4(4)
O19 C50 O20 Dy1 45.6(10)
C51 C50 O20 Dy1 -134.1(6)
O42 C68 N7 C70 2(4)
O42 C68 N7 C69 -175(2)
O42A C68A N7A C70A 4(3)
O42A C68A N7A C69A 179.5(17)
O43 C71 N8 C73 -2(3)
O43 C71 N8 C72 -174.3(15)
O43A C71A N8A C73A -3(10)
O43A C71A N8A C72A 168(5)
